data_4336845
loop_
_publ_author_name
'Niko Fischer'
'Manuel Joas'
'Thomas M. Klap\"otke'
'J\"org Stierstorfer'

_publ_contact_author_address
;
Department Chemie
Ludwig-Maximilians Universit\"at
Butenandtstra\&se 5-13 (Haus D)
D-81377 M\"unchen
Bundesrepublik Deutschland
;
_publ_contact_author_email tmk@cup.uni-muenchen.de
_publ_contact_author_fax '+49 89 2180 77492'
_publ_contact_author_name 'Thomas M. Klapo\"tke'
_publ_contact_author_phone '+49 89 2180 77491'
_publ_section_title
;
 Transition Metal Complexes of 3-Amino-1-nitroguanidine as Laser Ignitible
 Primary Explosives: Structures and Properties
;
_journal_name_full 'Inorganic Chemistry'
_journal_page_first 13791
_journal_page_last 13802
_journal_paper_doi 10.1021/ic402038x
_journal_volume 52
_journal_year 2013
_chemical_formula_moiety '     C2 H14 Co N10 O6, 2(N O3) '
_chemical_formula_sum 'C2 H14 Co N12 O12'
_chemical_formula_weight 457.07
_chemical_name_common Co(ANG)2(NO3)2(H2O)2
_chemical_name_systematic 'Bis(3-amino-1-nitroguanidine)cobalt(II) nitrate dihydrate'
_space_group_IT_number 2
_symmetry_cell_setting triclinic
_symmetry_Int_Tables_number 2
_symmetry_space_group_name_Hall '-P 1'
_symmetry_space_group_name_H-M 'P -1'
_atom_sites_solution_hydrogens difmap
_atom_sites_solution_primary direct
_atom_sites_solution_secondary difmap
_audit_author_name 'Joerg Stierstorfer'
_audit_creation_date
;
'Wed Jan 19 20:15:28 2011'
;
_audit_creation_method
;
CrysAlisPro, Oxford Diffraction Ltd.,
Version 1.171.35.11 (release 16-05-2011 CrysAlis171 .NET)
(compiled May 16 2011,17:55:39)
;
_audit_update_record 29.08.2012
_cell_angle_alpha 86.232(5)
_cell_angle_beta 79.608(5)
_cell_angle_gamma 62.648(6)
_cell_formula_units_Z 1
_cell_length_a 6.8524(4)
_cell_length_b 6.9311(4)
_cell_length_c 9.1821(5)
_cell_measurement_reflns_used 3298
_cell_measurement_temperature 173(2)
_cell_measurement_theta_max 32.2407
_cell_measurement_theta_min 4.3721
_cell_volume 380.92(4)
_computing_cell_refinement
;
CrysAlisPro, Agilent Technologies,
Version 1.171.35.11 (release 16-05-2011 CrysAlis171 .NET)
(compiled May 16 2011,17:55:39)
;
_computing_data_collection
;
CrysAlisPro, Agilent Technologies,
Version 1.171.35.11 (release 16-05-2011 CrysAlis171 .NET)
(compiled May 16 2011,17:55:39)
;
_computing_data_reduction
;
CrysAlisPro, Agilent Technologies,
Version 1.171.35.11 (release 16-05-2011 CrysAlis171 .NET)
(compiled May 16 2011,17:55:39)
;
_computing_molecular_graphics
;
'ORTEP (M. N. Burnett, C. K. Johnson, ORTEP-III: Oak Ridge Thermal Ellipsoid
;
_computing_publication_material 'PLATON (A. L. Spek, Acta Crystallogr, Sect. A, 1990, 46, C34, 1995 version).'
_computing_structure_refinement 'SHELXL-97 (Sheldrick, 1997)'
_computing_structure_solution SIR-92
_diffrn_ambient_temperature 173
_diffrn_detector_area_resol_mean 15.9809
_diffrn_measured_fraction_theta_full 0.995
_diffrn_measured_fraction_theta_max 0.995
_diffrn_measurement_device 'CCD camera on \k-goniostat'
_diffrn_measurement_device_type 'Xcalibur, Sapphire3'
_diffrn_measurement_method '\w scans'
_diffrn_orient_matrix_UB_11 0.0083718200
_diffrn_orient_matrix_UB_12 -0.0286654334
_diffrn_orient_matrix_UB_13 0.0749303687
_diffrn_orient_matrix_UB_21 0.1171893149
_diffrn_orient_matrix_UB_22 -0.0398563568
_diffrn_orient_matrix_UB_23 -0.0171030568
_diffrn_orient_matrix_UB_31 -0.0125078734
_diffrn_orient_matrix_UB_32 0.1042299995
_diffrn_orient_matrix_UB_33 0.0158693595
_diffrn_radiation_collimation 0.5
_diffrn_radiation_monochromator graphite
_diffrn_radiation_source 'Enhance (Mo) x-ray Source'
_diffrn_radiation_type 'Mo K\a'
_diffrn_radiation_wavelength 0.71073
_diffrn_reflns_av_R_equivalents 0.0184
_diffrn_reflns_av_sigmaI/netI 0.0231
_diffrn_reflns_limit_h_max 8
_diffrn_reflns_limit_h_min -8
_diffrn_reflns_limit_k_max 8
_diffrn_reflns_limit_k_min -8
_diffrn_reflns_limit_l_max 11
_diffrn_reflns_limit_l_min -11
_diffrn_reflns_number 3852
_diffrn_reflns_theta_full 26.00
_diffrn_reflns_theta_max 26.00
_diffrn_reflns_theta_min 4.39
_diffrn_source_current 40
_diffrn_source_type 'Spellman generator'
_diffrn_source_voltage 50
_exptl_absorpt_coefficient_mu 1.225
_exptl_absorpt_correction_T_max 0.99999
_exptl_absorpt_correction_T_min 0.89950
_exptl_absorpt_correction_type multi-scan
_exptl_absorpt_process_details
;
CrysAlisPro, Agilent Technologies,
Version 1.171.35.11 (release 16-05-2011 CrysAlis171 .NET)
(compiled May 16 2011,17:55:39)
empirical absorption correction using spherical harmonics,
 implemented in SCALE3 ABSPACK scaling algorithm.
;
_exptl_crystal_colour orange
_exptl_crystal_density_diffrn 1.993
_exptl_crystal_description block
_exptl_crystal_F_000 233
_exptl_crystal_size_max 0.2
_exptl_crystal_size_mid 0.2
_exptl_crystal_size_min 0.14
_refine_diff_density_max 0.315
_refine_diff_density_min -0.338
_refine_diff_density_rms 0.052
_refine_ls_extinction_method none
_refine_ls_goodness_of_fit_ref 1.050
_refine_ls_hydrogen_treatment refall
_refine_ls_matrix_type full
_refine_ls_number_parameters 132
_refine_ls_number_reflns 1499
_refine_ls_number_restraints 0
_refine_ls_restrained_S_all 1.050
_refine_ls_R_factor_all 0.0243
_refine_ls_R_factor_gt 0.0215
_refine_ls_shift/su_max 0.000
_refine_ls_shift/su_mean 0.000
_refine_ls_structure_factor_coef Fsqd
_refine_ls_weighting_details 'calc w=1/[\s^2^(Fo^2^)+(0.0385P)^2^+0.0000P] where P=(Fo^2^+2Fc^2^)/3'
_refine_ls_weighting_scheme calc
_refine_ls_wR_factor_gt 0.0581
_refine_ls_wR_factor_ref 0.0589
_reflns_number_gt 1379
_reflns_number_total 1499
_reflns_threshold_expression >2sigma(I)
_cod_data_source_file ic402038x_si_002_04.cif
_cod_data_source_block gx029
_cod_original_sg_symbol_Hall -P1
_cod_database_code 4336845

loop_
_symmetry_equiv_pos_as_xyz
'x, y, z'
'-x, -y, -z'

loop_
_atom_site_label
_atom_site_type_symbol
_atom_site_fract_x
_atom_site_fract_y
_atom_site_fract_z
_atom_site_U_iso_or_equiv
_atom_site_adp_type
_atom_site_occupancy
_atom_site_symmetry_multiplicity
_atom_site_calc_flag
_atom_site_refinement_flags
Co1 Co 0.5000 0.5000 0.0000 0.01365(11) Uani 1 2 d S
O1 O 0.2874(2) 0.99329(18) 0.08584(13) 0.0244(3) Uani 1 1 d .
O2 O 0.1726(2) 1.0220(2) 0.32107(14) 0.0339(3) Uani 1 1 d .
O11 O 0.18069(17) 0.59364(19) -0.03658(13) 0.0224(3) Uani 1 1 d .
H11A H 0.0698 0.6757 0.0269 0.027 Uiso 1 1 d R
H11B H 0.1600 0.5724 -0.1247 0.027 Uiso 1 1 d R
N1 N 0.4697(3) 0.2813(2) 0.16616(15) 0.0168(3) Uani 1 1 d .
N2 N 0.4064(2) 0.3713(2) 0.31052(14) 0.0190(3) Uani 1 1 d .
H2 H 0.3956 0.2880 0.3818 0.023 Uiso 1 1 d R
N3 N 0.2380(2) 0.6693(2) 0.46330(15) 0.0261(3) Uani 1 1 d .
H3A H 0.2012 0.7948 0.4774 0.031 Uiso 1 1 d R
H3B H 0.2120 0.5935 0.5348 0.031 Uiso 1 1 d R
N4 N 0.3595(2) 0.6897(2) 0.20296(14) 0.0156(3) Uani 1 1 d .
N5 N 0.2678(2) 0.9099(2) 0.20686(15) 0.0183(3) Uani 1 1 d .
C1 C 0.3290(3) 0.5845(3) 0.32909(17) 0.0169(3) Uani 1 1 d .
O5 O 0.1451(2) 0.1534(2) 0.81014(13) 0.0293(3) Uani 1 1 d .
O6 O 0.1084(2) 0.45711(18) 0.70878(13) 0.0264(3) Uani 1 1 d .
O7 O 0.3324(3) 0.1510(2) 0.59563(15) 0.0457(4) Uani 1 1 d .
N11 N 0.1963(2) 0.2526(2) 0.70388(15) 0.0206(3) Uani 1 1 d .
H1A H 0.375(3) 0.244(3) 0.155(2) 0.018(5) Uiso 1 1 d .
H1B H 0.593(4) 0.165(4) 0.161(2) 0.027(5) Uiso 1 1 d .

loop_
_atom_site_aniso_label
_atom_site_aniso_U_11
_atom_site_aniso_U_22
_atom_site_aniso_U_33
_atom_site_aniso_U_23
_atom_site_aniso_U_13
_atom_site_aniso_U_12
Co1 0.01527(17) 0.01132(16) 0.01281(17) -0.00161(11) 0.00088(11) -0.00566(12)
O1 0.0381(7) 0.0155(6) 0.0185(6) 0.0004(5) 0.0003(5) -0.0130(5)
O2 0.0525(9) 0.0172(6) 0.0198(7) -0.0097(5) 0.0048(6) -0.0082(6)
O11 0.0147(5) 0.0295(7) 0.0184(6) -0.0104(5) 0.0016(4) -0.0063(5)
N1 0.0193(7) 0.0136(7) 0.0163(7) -0.0028(5) -0.0003(5) -0.0070(6)
N2 0.0255(7) 0.0163(7) 0.0115(7) 0.0007(5) 0.0017(5) -0.0082(6)
N3 0.0356(8) 0.0208(7) 0.0132(7) -0.0035(6) 0.0033(6) -0.0076(7)
N4 0.0182(6) 0.0115(6) 0.0149(7) -0.0023(5) -0.0002(5) -0.0055(5)
N5 0.0214(7) 0.0142(6) 0.0175(7) -0.0040(5) -0.0005(5) -0.0071(6)
C1 0.0147(7) 0.0182(8) 0.0149(8) -0.0013(6) -0.0012(6) -0.0053(6)
O5 0.0283(7) 0.0230(6) 0.0217(7) 0.0042(5) 0.0066(5) -0.0035(6)
O6 0.0359(7) 0.0185(6) 0.0191(6) -0.0006(5) -0.0029(5) -0.0081(6)
O7 0.0540(9) 0.0282(7) 0.0257(8) -0.0037(6) 0.0227(7) -0.0039(7)
N11 0.0182(7) 0.0220(7) 0.0151(7) -0.0010(6) -0.0011(5) -0.0039(6)

loop_
_atom_type_symbol
_atom_type_description
_atom_type_scat_dispersion_real
_atom_type_scat_dispersion_imag
_atom_type_scat_source
C C 0.0030 0.0020 'International Tables Vol C Tables 4.2.6.8 and 6.1.1.4'
H H 0.0000 0.0000 'International Tables Vol C Tables 4.2.6.8 and 6.1.1.4'
Co Co 0.3490 0.9720 'International Tables Vol C Tables 4.2.6.8 and 6.1.1.4'
N N 0.0060 0.0030 'International Tables Vol C Tables 4.2.6.8 and 6.1.1.4'
O O 0.0110 0.0060 'International Tables Vol C Tables 4.2.6.8 and 6.1.1.4'

loop_
_geom_angle_atom_site_label_1
_geom_angle_atom_site_label_2
_geom_angle_atom_site_label_3
_geom_angle
_geom_angle_site_symmetry_1
_geom_angle_site_symmetry_3
O11 Co1 O11 180.00(6) 2_665 .
O11 Co1 N1 90.93(5) 2_665 2_665
O11 Co1 N1 89.07(5) . 2_665
O11 Co1 N1 89.07(5) 2_665 .
O11 Co1 N1 90.93(5) . .
N1 Co1 N1 180.00(8) 2_665 .
O11 Co1 N4 88.74(5) 2_665 2_665
O11 Co1 N4 91.26(5) . 2_665
N1 Co1 N4 74.77(5) 2_665 2_665
N1 Co1 N4 105.23(5) . 2_665
O11 Co1 N4 91.26(5) 2_665 .
O11 Co1 N4 88.74(5) . .
N1 Co1 N4 105.23(5) 2_665 .
N1 Co1 N4 74.77(5) . .
N4 Co1 N4 180.00(8) 2_665 .
Co1 O11 H11A 119.5 . .
Co1 O11 H11B 119.4 . .
H11A O11 H11B 119.9 . .
N2 N1 Co1 112.96(9) . .
N2 N1 H1A 106.2(13) . .
Co1 N1 H1A 111.9(12) . .
N2 N1 H1B 109.0(13) . .
Co1 N1 H1B 110.0(13) . .
H1A N1 H1B 106.5(18) . .
C1 N2 N1 119.57(13) . .
C1 N2 H2 122.8 . .
N1 N2 H2 116.5 . .
C1 N3 H3A 119.4 . .
C1 N3 H3B 121.1 . .
H3A N3 H3B 119.5 . .
N5 N4 C1 118.90(13) . .
N5 N4 Co1 123.08(10) . .
C1 N4 Co1 117.06(10) . .
O1 N5 O2 121.30(13) . .
O1 N5 N4 114.79(12) . .
O2 N5 N4 123.91(13) . .
N3 C1 N2 118.29(14) . .
N3 C1 N4 127.42(15) . .
N2 C1 N4 114.28(14) . .
O7 N11 O5 120.03(14) . .
O7 N11 O6 120.33(14) . .
O5 N11 O6 119.64(13) . .

loop_
_geom_bond_atom_site_label_1
_geom_bond_atom_site_label_2
_geom_bond_distance
_geom_bond_site_symmetry_2
Co1 O11 2.0623(11) 2_665
Co1 O11 2.0623(11) .
Co1 N1 2.1307(14) 2_665
Co1 N1 2.1307(14) .
Co1 N4 2.1543(13) 2_665
Co1 N4 2.1543(13) .
O1 N5 1.2326(18) .
O2 N5 1.2342(17) .
O11 H11A 0.8531 .
O11 H11B 0.8788 .
N1 N2 1.4095(18) .
N1 H1A 0.821(18) .
N1 H1B 0.85(2) .
N2 C1 1.333(2) .
N2 H2 0.8595 .
N3 C1 1.317(2) .
N3 H3A 0.7990 .
N3 H3B 0.8582 .
N4 N5 1.3577(18) .
N4 C1 1.363(2) .
O5 N11 1.2482(18) .
O6 N11 1.2600(18) .
O7 N11 1.2280(18) .

loop_
_geom_hbond_atom_site_label_D
_geom_hbond_atom_site_label_H
_geom_hbond_atom_site_label_A
_geom_hbond_distance_DH
_geom_hbond_distance_HA
_geom_hbond_distance_DA
_geom_hbond_angle_DHA
_geom_hbond_site_symmetry_A
O11 H11A O5 0.85 1.91 2.7548(16) 170.9 2_566
O11 H11B O6 0.88 1.93 2.7832(17) 164.0 1_554
N2 H2 O7 0.86 2.18 3.0244(18) 165.7 .
N3 H3A O2 0.80 2.03 2.582(2) 126.6 .
N3 H3B O6 0.86 1.99 2.8415(18) 171.5 .
N1 H1A O1 0.821(18) 2.244(19) 2.9845(18) 150.1(16) 1_545
N1 H1B O5 0.85(2) 2.15(2) 2.9841(19) 165.7(18) 2_656
N1 H1B O1 0.85(2) 2.42(2) 2.8328(18) 110.4(15) 2_665

loop_
_geom_torsion_atom_site_label_1
_geom_torsion_atom_site_label_2
_geom_torsion_atom_site_label_3
_geom_torsion_atom_site_label_4
_geom_torsion
_geom_torsion_site_symmetry_1
O11 Co1 N1 N2 83.94(11) 2_665
O11 Co1 N1 N2 -96.06(11) .
N4 Co1 N1 N2 172.38(10) 2_665
N4 Co1 N1 N2 -7.62(10) .
Co1 N1 N2 C1 13.59(17) .
O11 Co1 N4 N5 104.56(12) 2_665
O11 Co1 N4 N5 -75.44(12) .
N1 Co1 N4 N5 13.25(13) 2_665
N1 Co1 N4 N5 -166.75(13) .
O11 Co1 N4 C1 -86.76(11) 2_665
O11 Co1 N4 C1 93.24(11) .
N1 Co1 N4 C1 -178.07(11) 2_665
N1 Co1 N4 C1 1.93(11) .
C1 N4 N5 O1 -174.27(13) .
Co1 N4 N5 O1 -5.79(18) .
C1 N4 N5 O2 6.1(2) .
Co1 N4 N5 O2 174.62(12) .
N1 N2 C1 N3 169.29(14) .
N1 N2 C1 N4 -12.0(2) .
N5 N4 C1 N3 -7.8(2) .
Co1 N4 C1 N3 -176.93(13) .
N5 N4 C1 N2 173.72(13) .
Co1 N4 C1 N2 4.54(17) .
